data_2218714
loop_
_publ_author_name
'Xie, Bing'

_publ_section_title
;
 Ethyl 2-[(<i>Z</i>)-2-cyanoimino-1,3-thiazolidin-3-yl]acetate
;
_journal_coeditor_code HG2405
_journal_issue 7
_journal_name_full 'Acta Crystallographica Section E'
_journal_page_first o1237
_journal_paper_doi 10.1107/S1600536808015663
_journal_volume 64
_journal_year 2008
_chemical_formula_iupac 'C8 H11 N3 O2 S'
_chemical_formula_moiety 'C8 H11 N3 O2 S'
_chemical_formula_sum 'C8 H11 N3 O2 S'
_chemical_formula_weight 213.26
_chemical_name_systematic
;
Ethyl 2-[(<i>Z</i>)-2-cyanoimino-1,3-thiazolidin-3-yl]acetate
;
_space_group_IT_number 15
_symmetry_cell_setting monoclinic
_symmetry_space_group_name_Hall '-C 2yc'
_symmetry_space_group_name_H-M 'C 1 2/c 1'
_atom_sites_solution_hydrogens geom
_atom_sites_solution_primary direct
_atom_sites_solution_secondary difmap
_audit_creation_method SHELXL97
_cell_angle_alpha 90.00
_cell_angle_beta 105.09(3)
_cell_angle_gamma 90.00
_cell_formula_units_Z 8
_cell_length_a 30.862(6)
_cell_length_b 4.9376(10)
_cell_length_c 14.067(3)
_cell_measurement_reflns_used 1021
_cell_measurement_temperature 293(2)
_cell_measurement_theta_max 26.41
_cell_measurement_theta_min 2.91
_cell_volume 2069.7(8)
_computing_cell_refinement 'RAPID-AUTO (Rigaku, 2004)'
_computing_data_collection 'RAPID-AUTO (Rigaku, 2004)'
_computing_data_reduction 'RAPID-AUTO (Rigaku, 2004)'
_computing_molecular_graphics 'SHELXTL (Sheldrick, 2008)'
_computing_publication_material 'SHELXTL (Sheldrick, 2008)'
_computing_structure_refinement 'SHELXTL (Sheldrick, 2008)'
_computing_structure_solution 'SHELXTL (Sheldrick, 2008)'
_diffrn_ambient_temperature 293(2)
_diffrn_measured_fraction_theta_full 0.998
_diffrn_measured_fraction_theta_max 0.998
_diffrn_measurement_device_type 'Rigaku R-AXIS RAPID IP area-detector'
_diffrn_measurement_method '\w oscillation'
_diffrn_radiation_monochromator graphite
_diffrn_radiation_source 'rotating anode'
_diffrn_radiation_type MoK\a
_diffrn_radiation_wavelength 0.71073
_diffrn_reflns_av_R_equivalents 0.0446
_diffrn_reflns_av_sigmaI/netI 0.0412
_diffrn_reflns_limit_h_max 36
_diffrn_reflns_limit_h_min -36
_diffrn_reflns_limit_k_max 5
_diffrn_reflns_limit_k_min -5
_diffrn_reflns_limit_l_max 15
_diffrn_reflns_limit_l_min -16
_diffrn_reflns_number 7488
_diffrn_reflns_theta_full 25.01
_diffrn_reflns_theta_max 25.01
_diffrn_reflns_theta_min 3.00
_diffrn_standards_decay_% 0
_diffrn_standards_number 0
_exptl_absorpt_coefficient_mu 0.292
_exptl_absorpt_correction_T_max 0.9576
_exptl_absorpt_correction_T_min 0.9073
_exptl_absorpt_correction_type multi-scan
_exptl_absorpt_process_details '(ABSCOR; Higashi, 1995)'
_exptl_crystal_colour colourless
_exptl_crystal_density_diffrn 1.369
_exptl_crystal_density_method 'not measured'
_exptl_crystal_description block
_exptl_crystal_F_000 896
_exptl_crystal_size_max 0.34
_exptl_crystal_size_mid 0.21
_exptl_crystal_size_min 0.15
_refine_diff_density_max 0.254
_refine_diff_density_min -0.313
_refine_ls_extinction_coef 0.0039(9)
_refine_ls_extinction_expression Fc^*^=kFc[1+0.001xFc^2^\l^3^/sin(2\q)]^-1/4^
_refine_ls_extinction_method 'SHELXTL (Sheldrick, 20018)'
_refine_ls_goodness_of_fit_ref 1.101
_refine_ls_hydrogen_treatment constr
_refine_ls_matrix_type full
_refine_ls_number_parameters 128
_refine_ls_number_reflns 1826
_refine_ls_number_restraints 0
_refine_ls_restrained_S_all 1.101
_refine_ls_R_factor_all 0.0488
_refine_ls_R_factor_gt 0.0394
_refine_ls_shift/su_max 0.000
_refine_ls_shift/su_mean 0.000
_refine_ls_structure_factor_coef Fsqd
_refine_ls_weighting_details 'calc w = 1/[\s^2^(Fo^2^)+(0.0531P)^2^+1.3476P] where P=(Fo^2^+2Fc^2^)/3'
_refine_ls_weighting_scheme calc
_refine_ls_wR_factor_gt 0.0959
_refine_ls_wR_factor_ref 0.1173
_reflns_number_gt 1491
_reflns_number_total 1826
_reflns_threshold_expression I>2\s(I)
_cod_data_source_file hg2405.cif
_cod_data_source_block I
_cod_original_cell_volume 2069.7(7)
_cod_original_sg_symbol_H-M 'C 2/c'
_cod_database_code 2218714
_cod_database_fobs_code 2218714

loop_
_symmetry_equiv_pos_as_xyz
'x, y, z'
'-x, y, -z+1/2'
'x+1/2, y+1/2, z'
'-x+1/2, y+1/2, -z+1/2'
'-x, -y, -z'
'x, -y, z-1/2'
'-x+1/2, -y+1/2, -z'
'x+1/2, -y+1/2, z-1/2'

loop_
_atom_site_type_symbol
_atom_site_label
_atom_site_fract_x
_atom_site_fract_y
_atom_site_fract_z
_atom_site_U_iso_or_equiv
_atom_site_adp_type
_atom_site_calc_flag
_atom_site_refinement_flags
_atom_site_occupancy
S S1 0.462350(18) 0.24900(11) 0.03972(4) 0.0520(2) Uani d . 1
O O1 0.27777(5) 0.6328(3) -0.12161(13) 0.0627(5) Uani d . 1
O O2 0.31720(5) 0.3188(3) -0.02097(14) 0.0670(5) Uani d . 1
N N1 0.39666(6) 0.5821(3) -0.01316(12) 0.0453(4) Uani d . 1
N N2 0.40242(6) 0.2991(4) -0.13944(13) 0.0514(5) Uani d . 1
N N3 0.44256(9) -0.0586(5) -0.20421(18) 0.0847(7) Uani d . 1
C C1 0.19858(10) 0.6384(8) -0.1823(3) 0.0959(10) Uani d . 1
H H1A 0.1712 0.5457 -0.1828 0.144 Uiso calc R 1
H H1B 0.2017 0.6507 -0.2483 0.144 Uiso calc R 1
H H1C 0.1979 0.8173 -0.1559 0.144 Uiso calc R 1
C C2 0.23648(8) 0.4890(6) -0.1212(2) 0.0781(8) Uani d . 1
H H2B 0.2373 0.3074 -0.1471 0.094 Uiso calc R 1
H H2C 0.2335 0.4751 -0.0545 0.094 Uiso calc R 1
C C3 0.31533(7) 0.5240(4) -0.06723(16) 0.0498(5) Uani d . 1
C C4 0.35509(7) 0.6959(4) -0.07168(18) 0.0525(6) Uani d . 1
H H4A 0.3565 0.7112 -0.1396 0.063 Uiso calc R 1
H H4B 0.3513 0.8765 -0.0479 0.063 Uiso calc R 1
C C5 0.40994(8) 0.6115(5) 0.09383(16) 0.0553(6) Uani d . 1
H H5A 0.3904 0.5060 0.1235 0.066 Uiso calc R 1
H H5B 0.4084 0.7998 0.1122 0.066 Uiso calc R 1
C C6 0.45751(8) 0.5090(5) 0.12722(15) 0.0557(6) Uani d . 1
H H6A 0.4634 0.4343 0.1931 0.067 Uiso calc R 1
H H6B 0.4786 0.6545 0.1273 0.067 Uiso calc R 1
C C7 0.41698(6) 0.3814(4) -0.04819(14) 0.0413(5) Uani d . 1
C C8 0.42527(8) 0.1075(5) -0.17063(16) 0.0572(6) Uani d . 1

loop_
_atom_site_aniso_label
_atom_site_aniso_U_11
_atom_site_aniso_U_22
_atom_site_aniso_U_33
_atom_site_aniso_U_12
_atom_site_aniso_U_13
_atom_site_aniso_U_23
S1 0.0464(4) 0.0506(4) 0.0556(4) 0.0037(2) 0.0072(3) 0.0093(2)
O1 0.0403(9) 0.0630(10) 0.0806(11) -0.0003(7) 0.0080(8) 0.0119(9)
O2 0.0538(10) 0.0559(10) 0.0910(13) -0.0012(8) 0.0182(9) 0.0175(9)
N1 0.0406(10) 0.0458(9) 0.0491(9) 0.0004(7) 0.0109(7) -0.0011(8)
N2 0.0505(11) 0.0558(11) 0.0465(10) -0.0031(8) 0.0101(8) -0.0021(8)
N3 0.109(2) 0.0805(16) 0.0738(14) 0.0062(15) 0.0411(14) -0.0142(13)
C1 0.0479(16) 0.121(3) 0.110(2) 0.0012(17) 0.0040(16) 0.013(2)
C2 0.0450(14) 0.0844(18) 0.103(2) -0.0084(13) 0.0157(14) 0.0109(16)
C3 0.0440(12) 0.0441(12) 0.0618(13) 0.0041(9) 0.0147(10) -0.0015(10)
C4 0.0422(12) 0.0447(11) 0.0694(14) 0.0037(9) 0.0121(10) 0.0062(10)
C5 0.0601(14) 0.0567(13) 0.0515(12) -0.0083(11) 0.0186(10) -0.0062(10)
C6 0.0595(14) 0.0600(13) 0.0433(11) -0.0119(11) 0.0058(10) 0.0036(10)
C7 0.0379(11) 0.0413(11) 0.0460(11) -0.0057(8) 0.0128(8) 0.0061(8)
C8 0.0664(16) 0.0598(14) 0.0473(12) -0.0082(12) 0.0183(11) -0.0048(11)

loop_
_atom_type_symbol
_atom_type_description
_atom_type_scat_dispersion_real
_atom_type_scat_dispersion_imag
_atom_type_scat_source
C C 0.0033 0.0016 'International Tables Vol C Tables 4.2.6.8 and 6.1.1.4'
H H 0.0000 0.0000 'International Tables Vol C Tables 4.2.6.8 and 6.1.1.4'
N N 0.0061 0.0033 'International Tables Vol C Tables 4.2.6.8 and 6.1.1.4'
O O 0.0106 0.0060 'International Tables Vol C Tables 4.2.6.8 and 6.1.1.4'
S S 0.1246 0.1234 'International Tables Vol C Tables 4.2.6.8 and 6.1.1.4'

loop_
_geom_angle_atom_site_label_1
_geom_angle_atom_site_label_2
_geom_angle_atom_site_label_3
_geom_angle
C7 S1 C6 91.34(10)
C3 O1 C2 115.73(19)
C7 N1 C4 120.76(17)
C7 N1 C5 114.95(17)
C4 N1 C5 121.17(18)
C7 N2 C8 118.10(19)
C2 C1 H1A 109.5
C2 C1 H1B 109.5
H1A C1 H1B 109.5
C2 C1 H1C 109.5
H1A C1 H1C 109.5
H1B C1 H1C 109.5
C1 C2 O1 108.6(2)
C1 C2 H2B 110.0
O1 C2 H2B 110.0
C1 C2 H2C 110.0
O1 C2 H2C 110.0
H2B C2 H2C 108.4
O2 C3 O1 124.6(2)
O2 C3 C4 125.1(2)
O1 C3 C4 110.33(18)
N1 C4 C3 111.65(18)
N1 C4 H4A 109.3
C3 C4 H4A 109.3
N1 C4 H4B 109.3
C3 C4 H4B 109.3
H4A C4 H4B 108.0
N1 C5 C6 106.08(18)
N1 C5 H5A 110.5
C6 C5 H5A 110.5
N1 C5 H5B 110.5
C6 C5 H5B 110.5
H5A C5 H5B 108.7
C5 C6 S1 105.78(15)
C5 C6 H6A 110.6
S1 C6 H6A 110.6
C5 C6 H6B 110.6
S1 C6 H6B 110.6
H6A C6 H6B 108.7
N2 C7 N1 121.22(19)
N2 C7 S1 126.07(17)
N1 C7 S1 112.71(14)
N3 C8 N2 174.8(3)

loop_
_geom_bond_atom_site_label_1
_geom_bond_atom_site_label_2
_geom_bond_distance
S1 C7 1.736(2)
S1 C6 1.811(2)
O1 C3 1.325(3)
O1 C2 1.460(3)
O2 C3 1.198(3)
N1 C7 1.334(3)
N1 C4 1.446(3)
N1 C5 1.460(3)
N2 C7 1.309(3)
N2 C8 1.322(3)
N3 C8 1.145(3)
C1 C2 1.459(4)
C1 H1A 0.9600
C1 H1B 0.9600
C1 H1C 0.9600
C2 H2B 0.9700
C2 H2C 0.9700
C3 C4 1.507(3)
C4 H4A 0.9700
C4 H4B 0.9700
C5 C6 1.508(3)
C5 H5A 0.9700
C5 H5B 0.9700
C6 H6A 0.9700
C6 H6B 0.9700

loop_
_geom_hbond_atom_site_label_D
_geom_hbond_atom_site_label_H
_geom_hbond_atom_site_label_A
_geom_hbond_site_symmetry_A
_geom_hbond_distance_DH
_geom_hbond_distance_HA
_geom_hbond_distance_DA
_geom_hbond_angle_DHA
C2 H2C O2 7 0.97 2.56 3.284(3) 131.7
C4 H4B O2 1_565 0.97 2.50 3.431(3) 161.9

loop_
_geom_torsion_atom_site_label_1
_geom_torsion_atom_site_label_2
_geom_torsion_atom_site_label_3
_geom_torsion_atom_site_label_4
_geom_torsion
C3 O1 C2 C1 178.6(2)
C2 O1 C3 O2 1.4(3)
C2 O1 C3 C4 -178.3(2)
C7 N1 C4 C3 81.0(2)
C5 N1 C4 C3 -78.0(2)
O2 C3 C4 N1 0.4(3)
O1 C3 C4 N1 -179.87(18)
C7 N1 C5 C6 28.7(2)
C4 N1 C5 C6 -171.18(17)
N1 C5 C6 S1 -30.7(2)
C7 S1 C6 C5 21.72(16)
C8 N2 C7 N1 177.09(19)
C8 N2 C7 S1 -3.9(3)
C4 N1 C7 N2 6.6(3)
C5 N1 C7 N2 166.86(19)
C4 N1 C7 S1 -172.54(15)
C5 N1 C7 S1 -12.3(2)
C6 S1 C7 N2 174.48(19)
C6 S1 C7 N1 -6.41(16)

loop_
_cod_related_entry_id
_cod_related_entry_database
_cod_related_entry_code
1 ChemSpider 321081
